data_4337081
loop_
_publ_author_name
'Gao, Cunji'
'Kirillov, Alexander M.'
'Dou, Wei'
'Tang, Xiaoliang'
'Liu, Liangliang'
'Yan, Xuhuan'
'Xie, Yujie'
'Zang, Peixian'
'Liu, Weisheng'
'Tang, Yu'

_publ_section_title
;
 Self-Assembly Synthesis, Structural Features, and Photophysical
 Properties of Dilanthanide Complexes Derived from a Novel Amide Type
 Ligand: Energy Transfer from Tb(III) to Eu(III) in a Heterodinuclear
 Derivative.
;
_journal_issue 2
_journal_name_full 'Inorganic chemistry'
_journal_page_first 935
_journal_page_last 942
_journal_paper_doi 10.1021/ic402338q
_journal_volume 53
_journal_year 2014
_chemical_formula_sum 'C74 H82 Gd2 N12 O32'
_chemical_formula_weight 1966.02
_chemical_name_systematic
; 
 ? 
;
_space_group_IT_number 14
_symmetry_cell_setting monoclinic
_symmetry_space_group_name_Hall '-P 2ybc'
_symmetry_space_group_name_H-M 'P 1 21/c 1'
_atom_sites_solution_hydrogens geom
_atom_sites_solution_primary direct
_atom_sites_solution_secondary difmap
_audit_creation_method SHELXL-97
_cell_angle_alpha 90.00
_cell_angle_beta 104.544(5)
_cell_angle_gamma 90.00
_cell_formula_units_Z 2
_cell_length_a 16.287(8)
_cell_length_b 13.456(6)
_cell_length_c 19.899(9)
_cell_measurement_reflns_used 6126
_cell_measurement_temperature 296(2)
_cell_measurement_theta_max 22.18
_cell_measurement_theta_min 2.18
_cell_volume 4221(3)
_computing_cell_refinement 'Bruker SAINT'
_computing_data_collection 'Bruker APEX2'
_computing_data_reduction 'Bruker SAINT'
_computing_molecular_graphics 'Bruker SHELXTL'
_computing_publication_material 'Bruker SHELXTL'
_computing_structure_refinement 'SHELXL-97 (Sheldrick, 2008)'
_computing_structure_solution 'SHELXS-97 (Sheldrick, 2008)'
_diffrn_ambient_temperature 296(2)
_diffrn_measured_fraction_theta_full 0.997
_diffrn_measured_fraction_theta_max 0.997
_diffrn_measurement_device_type 'Bruker APEX-II CCD'
_diffrn_measurement_method '\f and \w scans'
_diffrn_radiation_monochromator graphite
_diffrn_radiation_source 'fine-focus sealed tube'
_diffrn_radiation_type MoK\a
_diffrn_radiation_wavelength 0.71073
_diffrn_reflns_av_R_equivalents 0.0720
_diffrn_reflns_av_sigmaI/netI 0.0748
_diffrn_reflns_limit_h_max 19
_diffrn_reflns_limit_h_min -19
_diffrn_reflns_limit_k_max 16
_diffrn_reflns_limit_k_min -16
_diffrn_reflns_limit_l_max 23
_diffrn_reflns_limit_l_min -24
_diffrn_reflns_number 29803
_diffrn_reflns_theta_full 25.50
_diffrn_reflns_theta_max 25.50
_diffrn_reflns_theta_min 2.40
_exptl_absorpt_coefficient_mu 1.648
_exptl_absorpt_correction_T_max 0.707
_exptl_absorpt_correction_T_min 0.669
_exptl_absorpt_correction_type multi-scan
_exptl_absorpt_process_details sadabs
_exptl_crystal_colour colorless
_exptl_crystal_density_diffrn 1.547
_exptl_crystal_density_method 'not measured'
_exptl_crystal_description Block
_exptl_crystal_F_000 1988
_exptl_crystal_size_max 0.25
_exptl_crystal_size_mid 0.23
_exptl_crystal_size_min 0.21
_refine_diff_density_max 1.293
_refine_diff_density_min -0.783
_refine_diff_density_rms 0.121
_refine_ls_extinction_method none
_refine_ls_goodness_of_fit_ref 1.078
_refine_ls_hydrogen_treatment mixed
_refine_ls_matrix_type full
_refine_ls_number_parameters 636
_refine_ls_number_reflns 7836
_refine_ls_number_restraints 957
_refine_ls_restrained_S_all 1.127
_refine_ls_R_factor_all 0.1075
_refine_ls_R_factor_gt 0.0566
_refine_ls_shift/su_max 0.000
_refine_ls_shift/su_mean 0.000
_refine_ls_structure_factor_coef Fsqd
_refine_ls_weighting_details 'calc w=1/[\s^2^(Fo^2^)+(0.0692P)^2^+15.9865P] where P=(Fo^2^+2Fc^2^)/3'
_refine_ls_weighting_scheme calc
_refine_ls_wR_factor_gt 0.1360
_refine_ls_wR_factor_ref 0.1766
_reflns_number_gt 4945
_reflns_number_total 7836
_reflns_threshold_expression >2sigma(I)
_cod_data_source_file ic402338q_si_005.cif
_cod_data_source_block p21c
_cod_depositor_comments
;
The following automatic conversions were performed:

'_symmetry_cell_setting' value 'Monoclinic' changed to 'monoclinic'
according to
/usr/data/users/saulius/automatic-downloads/current/ACS/lib/dictionaries/cif_core.dic
dictionary named 'cif_core.dic' version 2.4.2 from 2011-04-26.

Automatic conversion script
Id: cif_fix_values 2281 2013-09-26 08:29:07Z andrius 
;
_cod_original_sg_symbol_H-M P2(1)/c
_cod_database_code 4337081

loop_
_symmetry_equiv_pos_as_xyz
'x, y, z'
'-x, y+1/2, -z+1/2'
'-x, -y, -z'
'x, -y-1/2, z-1/2'

loop_
_atom_site_label
_atom_site_type_symbol
_atom_site_fract_x
_atom_site_fract_y
_atom_site_fract_z
_atom_site_U_iso_or_equiv
_atom_site_adp_type
_atom_site_occupancy
_atom_site_symmetry_multiplicity
_atom_site_calc_flag
_atom_site_refinement_flags
_atom_site_disorder_assembly
_atom_site_disorder_group
C4 C 0.5928(6) 0.2194(7) 0.7590(5) 0.058(2) Uani 1 1 d . A 2
C3 C 0.6541(6) 0.2070(9) 0.7258(5) 0.069(3) Uani 1 1 d . A 2
H3 H 0.6683 0.1484 0.7067 0.082 Uiso 1 1 calc R A 2
C2 C 0.6931(8) 0.3014(11) 0.7258(6) 0.085(4) Uani 1 1 d . A 2
H2 H 0.7385 0.3161 0.7070 0.102 Uiso 1 1 calc R A 2
C1 C 0.6538(10) 0.3635(10) 0.7569(7) 0.102(4) Uani 1 1 d . A 2
H1 H 0.6667 0.4307 0.7637 0.122 Uiso 1 1 calc R A 2
C16 C 0.8857(5) 0.1761(8) 0.9170(6) 0.108(2) Uani 0.50 1 d PGU B 1
C17 C 0.9167(7) 0.0932(8) 0.8897(5) 0.109(2) Uani 0.50 1 d PGU B 1
H17 H 0.8805 0.0547 0.8561 0.131 Uiso 0.50 1 calc PR B 1
C18 C 1.0019(7) 0.0678(7) 0.9127(6) 0.109(2) Uani 0.50 1 d PGU B 1
H18 H 1.0226 0.0123 0.8945 0.131 Uiso 0.50 1 calc PR B 1
C19 C 1.0560(5) 0.1253(8) 0.9630(6) 0.109(2) Uani 0.50 1 d PGU B 1
H19 H 1.1130 0.1083 0.9784 0.131 Uiso 0.50 1 calc PR B 1
C20 C 1.0250(6) 0.2082(7) 0.9902(4) 0.109(2) Uani 0.50 1 d PGU B 1
H20 H 1.0612 0.2467 1.0238 0.130 Uiso 0.50 1 calc PR B 1
C21 C 0.9398(6) 0.2337(6) 0.9672(5) 0.108(2) Uani 0.50 1 d PGU B 1
H21 H 0.9190 0.2891 0.9854 0.130 Uiso 0.50 1 calc PR B 1
C16' C 0.8948(5) 0.1782(8) 0.9343(5) 0.108(2) Uani 0.50 1 d PGU B 2
C17' C 0.9276(6) 0.0884(7) 0.9189(6) 0.109(2) Uani 0.50 1 d PGU B 2
H17' H 0.8921 0.0415 0.8920 0.130 Uiso 0.50 1 calc PR B 2
C18' C 1.0134(7) 0.0684(6) 0.9437(6) 0.109(2) Uani 0.50 1 d PGU B 2
H18' H 1.0354 0.0082 0.9334 0.131 Uiso 0.50 1 calc PR B 2
C19' C 1.0663(5) 0.1383(8) 0.9839(6) 0.109(2) Uani 0.50 1 d PGU B 2
H19' H 1.1238 0.1250 1.0006 0.131 Uiso 0.50 1 calc PR B 2
C20' C 1.0335(6) 0.2281(8) 0.9993(5) 0.109(2) Uani 0.50 1 d PGU B 2
H20' H 1.0690 0.2750 1.0263 0.131 Uiso 0.50 1 calc PR B 2
C21' C 0.9477(7) 0.2480(6) 0.9745(5) 0.108(2) Uani 0.50 1 d PGU B 2
H21' H 0.9257 0.3083 0.9848 0.130 Uiso 0.50 1 calc PR B 2
O6A O 0.919(2) 0.549(2) 1.1810(18) 0.156(5) Uani 0.354(11) 1 d PDU C 1
C35A C 0.991(2) 0.500(3) 1.1941(18) 0.155(5) Uani 0.354(11) 1 d PDU C 1
H35A H 1.0193 0.4732 1.2366 0.186 Uiso 0.354(11) 1 calc PR C 1
C34A C 1.016(2) 0.497(3) 1.137(2) 0.154(5) Uani 0.354(11) 1 d PDU C 1
H34A H 1.0655 0.4665 1.1311 0.185 Uiso 0.354(11) 1 calc PR C 1
C33A C 0.959(3) 0.543(3) 1.0884(16) 0.156(5) Uani 0.354(11) 1 d PDU C 1
H33A H 0.9615 0.5517 1.0425 0.187 Uiso 0.354(11) 1 calc PR C 1
C32A C 0.900(2) 0.575(3) 1.116(2) 0.153(5) Uani 0.354(11) 1 d PDU C 1
O6B O 0.9741(13) 0.5972(12) 1.1412(9) 0.156(4) Uani 0.646(11) 1 d PDU C 2
C35B C 1.0371(11) 0.5385(16) 1.1385(11) 0.155(5) Uani 0.646(11) 1 d PDU C 2
H35B H 1.0884 0.5334 1.1719 0.186 Uiso 0.646(11) 1 calc PR C 2
C34B C 1.0154(15) 0.4882(14) 1.0803(12) 0.156(5) Uani 0.646(11) 1 d PDU C 2
H34B H 1.0482 0.4409 1.0650 0.187 Uiso 0.646(11) 1 calc PR C 2
C33B C 0.9379(15) 0.5172(18) 1.0471(9) 0.156(5) Uani 0.646(11) 1 d PDU C 2
H33B H 0.9068 0.4942 1.0042 0.188 Uiso 0.646(11) 1 calc PR C 2
C32B C 0.9129(11) 0.5840(17) 1.0858(12) 0.152(5) Uani 0.646(11) 1 d PDU C 2
O1 O 0.5908(5) 0.3158(5) 0.7780(4) 0.083(2) Uani 1 1 d . . .
C5 C 0.5274(6) 0.1531(8) 0.7738(5) 0.063(3) Uani 1 1 d . . .
H5A H 0.4720 0.1757 0.7477 0.076 Uiso 1 1 calc R A 2
H5B H 0.5358 0.0866 0.7580 0.076 Uiso 1 1 calc R A 2
C6 C 0.4600(6) 0.1553(6) 0.8702(5) 0.047(2) Uani 1 1 d . . .
C7 C 0.4680(6) 0.1476(6) 0.9469(4) 0.048(2) Uani 1 1 d . A .
C8 C 0.3975(7) 0.1740(7) 0.9693(5) 0.062(3) Uani 1 1 d . . .
H8 H 0.3488 0.1946 0.9368 0.074 Uiso 1 1 calc R A .
C9 C 0.3972(8) 0.1709(8) 1.0383(6) 0.074(3) Uani 1 1 d . A .
H9 H 0.3495 0.1913 1.0523 0.089 Uiso 1 1 calc R . .
C10 C 0.4663(8) 0.1380(8) 1.0856(6) 0.077(3) Uani 1 1 d . . .
H10 H 0.4652 0.1342 1.1320 0.093 Uiso 1 1 calc R A .
C11 C 0.5366(7) 0.1108(7) 1.0668(5) 0.066(3) Uani 1 1 d . A .
H11 H 0.5836 0.0880 1.1002 0.080 Uiso 1 1 calc R . .
C12 C 0.5396(6) 0.1167(6) 0.9959(5) 0.057(2) Uani 1 1 d . . .
C13 C 0.6894(6) 0.0840(8) 1.0224(6) 0.074(3) Uani 1 1 d . . .
H13A H 0.6929 0.1297 1.0607 0.089 Uiso 1 1 calc R A .
H13B H 0.6973 0.0170 1.0410 0.089 Uiso 1 1 calc R . .
C14 C 0.7539(6) 0.1068(8) 0.9871(6) 0.070(3) Uani 1 1 d . A .
H14A H 0.7553 0.0534 0.9546 0.083 Uiso 1 1 calc R . .
H14B H 0.8083 0.1069 1.0211 0.083 Uiso 1 1 calc R . .
C15 C 0.7969(7) 0.1994(8) 0.8986(6) 0.075(3) Uani 1 1 d . . .
H15A H 0.7700 0.1531 0.8623 0.090 Uiso 1 1 calc R B 1
H15B H 0.7913 0.2649 0.8776 0.090 Uiso 1 1 calc R B 1
C22 C 0.7514(6) 0.2887(7) 0.9894(6) 0.065(3) Uani 1 1 d . . .
H22A H 0.7768 0.3406 0.9674 0.078 Uiso 1 1 calc R B .
H22B H 0.7881 0.2772 1.0353 0.078 Uiso 1 1 calc R . .
C23 C 0.6659(7) 0.3229(7) 0.9962(6) 0.070(3) Uani 1 1 d . B .
H23A H 0.6282 0.3333 0.9505 0.084 Uiso 1 1 calc R . .
H23B H 0.6410 0.2730 1.0201 0.084 Uiso 1 1 calc R . .
C24 C 0.6135(6) 0.4460(6) 1.0624(4) 0.048(2) Uani 1 1 d . B .
C25 C 0.5375(6) 0.3968(6) 1.0548(5) 0.054(2) Uani 1 1 d . . .
H25 H 0.5272 0.3397 1.0277 0.065 Uiso 1 1 calc R . .
C26 C 0.4768(6) 0.4301(6) 1.0861(5) 0.054(2) Uani 1 1 d . . .
H26 H 0.4262 0.3952 1.0803 0.065 Uiso 1 1 calc R . .
C27 C 0.4900(6) 0.5144(7) 1.1260(5) 0.058(2) Uani 1 1 d . . .
H27 H 0.4489 0.5368 1.1474 0.070 Uiso 1 1 calc R . .
C28 C 0.5652(6) 0.5653(6) 1.1337(5) 0.052(2) Uani 1 1 d . . .
H28 H 0.5745 0.6223 1.1610 0.062 Uiso 1 1 calc R . .
C29 C 0.6282(5) 0.5336(6) 1.1016(4) 0.044(2) Uani 1 1 d . . .
C30 C 0.7058(6) 0.5969(6) 1.1129(4) 0.046(2) Uani 1 1 d . . .
C31 C 0.8333(6) 0.6401(8) 1.0762(6) 0.073(3) Uani 1 1 d . . .
H31A H 0.8400 0.6870 1.1142 0.088 Uiso 1 1 calc R C 2
H31B H 0.8249 0.6783 1.0337 0.088 Uiso 1 1 calc R C 2
Gd1 Gd 0.26124(3) 0.21571(3) 0.75868(2) 0.04833(18) Uani 1 1 d . . .
N1 N 0.5287(5) 0.1494(6) 0.8465(4) 0.0566(19) Uani 1 1 d . A .
H1A H 0.5769 0.1431 0.8760 0.068 Uiso 1 1 calc R . .
N2 N 0.7456(5) 0.1997(5) 0.9495(4) 0.0546(19) Uani 1 1 d . A .
N3 N 0.7574(5) 0.5829(6) 1.0728(4) 0.065(2) Uani 1 1 d . C .
H3A H 0.7453 0.5364 1.0424 0.078 Uiso 1 1 calc R . .
N4 N 0.3020(7) 0.3919(7) 0.6911(5) 0.074(2) Uani 1 1 d . A .
N5 N 0.2609(6) 0.1077(7) 0.6315(5) 0.067(2) Uani 1 1 d . A .
N6 N 0.1988(5) 0.0463(6) 0.8230(5) 0.059(2) Uani 1 1 d . . .
O3 O 0.6074(4) 0.0924(5) 0.9734(3) 0.0668(18) Uani 1 1 d . A .
O4 O 0.6770(4) 0.4144(4) 1.0348(4) 0.0644(18) Uani 1 1 d . . .
O5 O 0.7190(4) 0.6629(5) 1.1577(3) 0.0614(17) Uani 1 1 d . . .
O7 O 0.3550(4) 0.3234(5) 0.7115(4) 0.0655(18) Uani 1 1 d . A .
O8 O 0.3247(7) 0.4699(6) 0.6698(5) 0.109(3) Uani 1 1 d . . .
O9 O 0.2282(5) 0.3759(6) 0.6947(4) 0.085(2) Uani 1 1 d . A .
O10 O 0.3238(4) 0.1065(5) 0.6836(3) 0.0630(17) Uani 1 1 d . A .
O11 O 0.2579(5) 0.0541(7) 0.5819(4) 0.103(3) Uani 1 1 d . . .
O12 O 0.2012(4) 0.1667(6) 0.6362(3) 0.074(2) Uani 1 1 d . A .
O13 O 0.2133(4) 0.0436(5) 0.7630(4) 0.0649(17) Uani 1 1 d . A .
O14 O 0.1698(5) -0.0252(6) 0.8454(4) 0.092(2) Uani 1 1 d . A .
O15 O 0.2165(4) 0.1258(5) 0.8558(4) 0.0686(18) Uani 1 1 d . A .
O2 O 0.3889(4) 0.1666(5) 0.8299(3) 0.0541(15) Uani 1 1 d . A .
O16 O 0.1146(4) 0.2390(6) 0.7430(4) 0.0795(18) Uani 0.600(14) 1 d PDU A 1
C36 C 0.0375(8) 0.2603(16) 0.6936(8) 0.084(3) Uani 0.600(14) 1 d PDU A 1
H36A H 0.0342 0.2231 0.6512 0.101 Uiso 0.600(14) 1 calc PR A 1
H36B H 0.0343 0.3306 0.6824 0.101 Uiso 0.600(14) 1 calc PR A 1
C37 C -0.0337(9) 0.2315(16) 0.7245(11) 0.092(5) Uani 0.600(14) 1 d PDU A 1
H37A H -0.0193 0.1712 0.7506 0.138 Uiso 0.600(14) 1 calc PR A 1
H37B H -0.0842 0.2213 0.6881 0.138 Uiso 0.600(14) 1 calc PR A 1
H37C H -0.0433 0.2835 0.7547 0.138 Uiso 0.600(14) 1 calc PR A 1
O16' O 0.1146(4) 0.2390(6) 0.7430(4) 0.0795(18) Uani 0.400(14) 1 d PDU A 2
C36' C 0.0441(11) 0.3088(15) 0.7284(13) 0.070(4) Uani 0.400(14) 1 d PDU A 2
H36C H 0.0647 0.3733 0.7183 0.084 Uiso 0.400(14) 1 calc PR A 2
H36D H 0.0232 0.3158 0.7697 0.084 Uiso 0.400(14) 1 calc PR A 2
C37' C -0.0282(14) 0.279(2) 0.6690(15) 0.101(5) Uani 0.400(14) 1 d PDU A 2
H37D H -0.0265 0.3033 0.6242 0.121 Uiso 0.400(14) 1 d PR A 2
H37E H -0.0790 0.3015 0.6801 0.121 Uiso 0.400(14) 1 d PR A 2
H37F H -0.0274 0.2078 0.6687 0.121 Uiso 0.400(14) 1 d PR A 2
H16 H 0.1020(15) 0.199(3) 0.7721(18) 0.29(13) Uiso 1 1 d D D 1

loop_
_atom_site_aniso_label
_atom_site_aniso_U_11
_atom_site_aniso_U_22
_atom_site_aniso_U_33
_atom_site_aniso_U_23
_atom_site_aniso_U_13
_atom_site_aniso_U_12
C4 0.064(6) 0.056(5) 0.051(5) -0.009(5) 0.007(5) 0.004(5)
C3 0.064(6) 0.086(7) 0.063(6) -0.007(6) 0.029(5) 0.001(6)
C2 0.071(8) 0.123(11) 0.062(7) 0.019(7) 0.018(6) -0.014(8)
C1 0.132(12) 0.079(9) 0.096(10) 0.007(8) 0.033(9) -0.035(9)
C16 0.100(3) 0.110(3) 0.116(4) -0.002(3) 0.033(3) 0.003(3)
C17 0.101(3) 0.111(3) 0.117(4) -0.002(3) 0.032(3) 0.003(3)
C18 0.102(3) 0.111(3) 0.117(4) -0.002(3) 0.032(3) 0.004(3)
C19 0.101(3) 0.111(3) 0.117(4) -0.001(3) 0.032(3) 0.003(3)
C20 0.101(3) 0.111(3) 0.117(4) -0.002(3) 0.033(3) 0.002(3)
C21 0.100(3) 0.111(3) 0.117(4) -0.002(3) 0.033(3) 0.003(3)
C16' 0.100(3) 0.110(3) 0.116(4) -0.002(3) 0.033(3) 0.003(3)
C17' 0.101(3) 0.111(3) 0.117(4) -0.001(3) 0.032(3) 0.003(3)
C18' 0.102(3) 0.111(3) 0.117(4) -0.002(3) 0.031(3) 0.003(3)
C19' 0.101(3) 0.111(3) 0.117(4) -0.001(3) 0.032(3) 0.003(3)
C20' 0.101(3) 0.111(3) 0.117(4) -0.001(3) 0.032(3) 0.002(3)
C21' 0.101(3) 0.111(3) 0.117(4) -0.001(3) 0.032(3) 0.003(3)
O6A 0.148(6) 0.155(6) 0.162(6) -0.003(4) 0.032(4) 0.009(4)
C35A 0.148(6) 0.154(6) 0.160(6) -0.003(4) 0.033(4) 0.009(4)
C34A 0.147(6) 0.153(6) 0.158(6) -0.003(4) 0.033(4) 0.009(4)
C33A 0.149(6) 0.155(6) 0.161(6) -0.004(4) 0.033(4) 0.010(4)
C32A 0.146(6) 0.152(6) 0.158(6) -0.004(4) 0.034(4) 0.008(4)
O6B 0.150(6) 0.158(6) 0.159(6) -0.004(4) 0.033(4) 0.013(4)
C35B 0.147(6) 0.155(6) 0.160(6) -0.003(4) 0.033(4) 0.009(4)
C34B 0.148(6) 0.154(6) 0.163(6) -0.005(4) 0.031(4) 0.011(4)
C33B 0.148(6) 0.155(6) 0.162(6) -0.006(4) 0.031(4) 0.009(4)
C32B 0.144(6) 0.151(6) 0.158(6) -0.005(4) 0.034(4) 0.009(4)
O1 0.109(6) 0.059(4) 0.089(6) -0.008(4) 0.039(5) -0.004(4)
C5 0.051(6) 0.077(7) 0.064(6) -0.007(5) 0.018(5) 0.000(5)
C6 0.051(6) 0.031(4) 0.059(6) -0.003(4) 0.014(5) -0.007(4)
C7 0.053(6) 0.040(4) 0.048(5) -0.004(4) 0.005(5) -0.014(4)
C8 0.078(7) 0.052(5) 0.056(6) 0.000(5) 0.017(5) -0.014(5)
C9 0.094(9) 0.073(7) 0.061(7) -0.016(6) 0.028(7) -0.016(6)
C10 0.092(9) 0.082(8) 0.056(7) -0.003(6) 0.015(7) -0.024(7)
C11 0.074(8) 0.058(6) 0.054(6) 0.005(5) -0.008(6) -0.015(5)
C12 0.058(6) 0.044(5) 0.060(6) 0.000(4) -0.002(5) -0.014(4)
C13 0.057(7) 0.068(7) 0.086(8) 0.017(6) 0.000(6) -0.003(5)
C14 0.055(6) 0.076(7) 0.074(7) 0.007(6) 0.009(6) 0.020(5)
C15 0.091(8) 0.071(7) 0.064(7) -0.002(5) 0.023(6) 0.013(6)
C22 0.062(6) 0.059(5) 0.079(7) -0.016(5) 0.026(5) -0.003(5)
C23 0.069(7) 0.046(5) 0.094(8) -0.022(5) 0.018(6) 0.002(5)
C24 0.061(6) 0.036(4) 0.050(5) -0.008(4) 0.018(5) 0.011(4)
C25 0.061(6) 0.037(4) 0.067(6) -0.005(4) 0.019(5) -0.003(4)
C26 0.056(6) 0.047(5) 0.063(6) 0.004(4) 0.021(5) -0.003(4)
C27 0.053(6) 0.062(6) 0.066(6) -0.001(5) 0.029(5) 0.003(5)
C28 0.062(6) 0.044(5) 0.054(6) -0.006(4) 0.021(5) 0.006(4)
C29 0.053(5) 0.039(4) 0.043(5) 0.001(4) 0.015(4) 0.001(4)
C30 0.055(5) 0.038(4) 0.048(5) 0.002(4) 0.018(4) 0.008(4)
C31 0.058(6) 0.066(6) 0.102(9) -0.015(6) 0.033(6) -0.012(5)
Gd1 0.0494(3) 0.0461(2) 0.0495(3) -0.0037(2) 0.01241(19) 0.0005(2)
N1 0.050(5) 0.071(5) 0.045(4) 0.000(4) 0.005(4) -0.006(4)
N2 0.065(5) 0.047(4) 0.056(5) -0.001(3) 0.023(4) 0.008(3)
N3 0.067(5) 0.060(5) 0.076(6) -0.021(4) 0.033(5) -0.014(4)
N4 0.095(8) 0.060(6) 0.070(6) 0.011(5) 0.028(6) 0.004(5)
N5 0.063(6) 0.087(6) 0.053(5) -0.009(5) 0.015(5) -0.008(5)
N6 0.045(5) 0.059(5) 0.072(6) 0.020(5) 0.014(4) 0.004(4)
O3 0.056(4) 0.066(4) 0.069(5) 0.009(3) -0.001(4) -0.001(3)
O4 0.062(4) 0.050(4) 0.090(5) -0.020(3) 0.035(4) -0.003(3)
O5 0.070(4) 0.052(4) 0.067(4) -0.018(3) 0.026(4) -0.008(3)
O7 0.074(5) 0.057(4) 0.074(5) 0.016(3) 0.034(4) 0.008(3)
O8 0.160(9) 0.067(5) 0.108(7) 0.032(5) 0.047(6) -0.008(5)
O9 0.076(5) 0.076(5) 0.099(6) 0.035(4) 0.013(5) 0.014(4)
O10 0.053(4) 0.083(5) 0.054(4) -0.013(3) 0.014(4) 0.000(3)
O11 0.101(6) 0.148(8) 0.062(5) -0.049(5) 0.023(5) -0.011(6)
O12 0.062(4) 0.100(5) 0.053(4) -0.003(4) 0.002(4) 0.017(4)
O13 0.077(5) 0.058(4) 0.065(4) -0.006(3) 0.029(4) -0.009(3)
O14 0.098(6) 0.085(6) 0.093(6) 0.019(5) 0.026(5) -0.020(5)
O15 0.077(5) 0.066(4) 0.066(4) -0.010(4) 0.024(4) -0.015(4)
O2 0.044(4) 0.067(4) 0.048(4) -0.003(3) 0.006(3) 0.003(3)
O16 0.064(3) 0.090(4) 0.086(4) -0.004(3) 0.021(3) 0.007(3)
C36 0.065(5) 0.095(6) 0.089(6) -0.008(5) 0.014(5) 0.007(5)
C37 0.078(7) 0.097(7) 0.093(7) -0.001(6) 0.004(6) 0.009(6)
O16' 0.064(3) 0.090(4) 0.086(4) -0.004(3) 0.021(3) 0.007(3)
C36' 0.055(5) 0.081(6) 0.075(6) -0.010(5) 0.021(5) 0.008(5)
C37' 0.089(8) 0.101(8) 0.109(8) -0.011(7) 0.018(7) 0.008(7)

loop_
_atom_type_symbol
_atom_type_description
_atom_type_scat_dispersion_real
_atom_type_scat_dispersion_imag
_atom_type_scat_source
C C 0.0033 0.0016 'International Tables Vol C Tables 4.2.6.8 and 6.1.1.4'
H H 0.0000 0.0000 'International Tables Vol C Tables 4.2.6.8 and 6.1.1.4'
N N 0.0061 0.0033 'International Tables Vol C Tables 4.2.6.8 and 6.1.1.4'
O O 0.0106 0.0060 'International Tables Vol C Tables 4.2.6.8 and 6.1.1.4'
Gd Gd -0.1653 3.9035 'International Tables Vol C Tables 4.2.6.8 and 6.1.1.4'

loop_
_geom_angle_atom_site_label_1
_geom_angle_atom_site_label_2
_geom_angle_atom_site_label_3
_geom_angle
_geom_angle_site_symmetry_1
_geom_angle_site_symmetry_3
C3 C4 O1 109.4(9) . .
C3 C4 C5 133.5(10) . .
O1 C4 C5 116.9(9) . .
C4 C3 C2 106.1(10) . .
C4 C3 H3 126.9 . .
C2 C3 H3 126.9 . .
C1 C2 C3 107.6(11) . .
C1 C2 H2 126.2 . .
C3 C2 H2 126.2 . .
C2 C1 O1 110.0(12) . .
C2 C1 H1 125.0 . .
O1 C1 H1 125.0 . .
C17 C16 C21 120.0 . .
C17 C16 C15 121.2(9) . .
C21 C16 C15 118.6(9) . .
C16 C17 C18 120.0 . .
C16 C17 H17 120.0 . .
C18 C17 H17 120.0 . .
C17 C18 C19 120.0 . .
C17 C18 H18 120.0 . .
C19 C18 H18 120.0 . .
C20 C19 C18 120.0 . .
C20 C19 H19 120.0 . .
C18 C19 H19 120.0 . .
C19 C20 C21 120.0 . .
C19 C20 H20 120.0 . .
C21 C20 H20 120.0 . .
C20 C21 C16 120.0 . .
C20 C21 H21 120.0 . .
C16 C21 H21 120.0 . .
C21' C16' C17' 120.0 . .
C21' C16' C15 122.8(8) . .
C17' C16' C15 117.0(8) . .
C18' C17' C16' 120.0 . .
C18' C17' H17' 120.0 . .
C16' C17' H17' 120.0 . .
C17' C18' C19' 120.0 . .
C17' C18' H18' 120.0 . .
C19' C18' H18' 120.0 . .
C18' C19' C20' 120.0 . .
C18' C19' H19' 120.0 . .
C20' C19' H19' 120.0 . .
C21' C20' C19' 120.0 . .
C21' C20' H20' 120.0 . .
C19' C20' H20' 120.0 . .
C20' C21' C16' 120.0 . .
C20' C21' H21' 120.0 . .
C16' C21' H21' 120.0 . .
C32A O6A C35A 107.9(6) . .
C34A C35A O6A 108.0(6) . .
C34A C35A H35A 126.0 . .
O6A C35A H35A 126.0 . .
C35A C34A C33A 107.7(6) . .
C35A C34A H34A 126.2 . .
C33A C34A H34A 126.2 . .
C32A C33A C34A 108.4(7) . .
C32A C33A H33A 125.8 . .
C34A C33A H33A 125.8 . .
C33A C32A O6A 108.0(6) . .
C32B O6B C35B 108.9(6) . .
O6B C35B C34B 108.0(6) . .
O6B C35B H35B 126.0 . .
C34B C35B H35B 126.0 . .
C35B C34B C33B 107.5(6) . .
C35B C34B H34B 126.3 . .
C33B C34B H34B 126.3 . .
C32B C33B C34B 107.8(6) . .
C32B C33B H33B 126.1 . .
C34B C33B H33B 126.1 . .
O6B C32B C33B 107.8(6) . .
O6B C32B C31 120.2(19) . .
C33B C32B C31 132.0(19) . .
C4 O1 C1 106.9(10) . .
N1 C5 C4 113.1(8) . .
N1 C5 H5A 109.0 . .
C4 C5 H5A 109.0 . .
N1 C5 H5B 109.0 . .
C4 C5 H5B 109.0 . .
H5A C5 H5B 107.8 . .
O2 C6 N1 120.7(8) . .
O2 C6 C7 119.6(8) . .
N1 C6 C7 119.6(8) . .
C8 C7 C12 118.2(9) . .
C8 C7 C6 116.4(8) . .
C12 C7 C6 125.4(9) . .
C9 C8 C7 121.8(10) . .
C9 C8 H8 119.1 . .
C7 C8 H8 119.1 . .
C10 C9 C8 119.7(12) . .
C10 C9 H9 120.1 . .
C8 C9 H9 120.1 . .
C11 C10 C9 121.1(11) . .
C11 C10 H10 119.4 . .
C9 C10 H10 119.4 . .
C10 C11 C12 120.3(10) . .
C10 C11 H11 119.9 . .
C12 C11 H11 119.9 . .
O3 C12 C7 117.4(9) . .
O3 C12 C11 123.8(9) . .
C7 C12 C11 118.8(10) . .
C14 C13 O3 108.6(9) . .
C14 C13 H13A 110.0 . .
O3 C13 H13A 110.0 . .
C14 C13 H13B 110.0 . .
O3 C13 H13B 110.0 . .
H13A C13 H13B 108.4 . .
C13 C14 N2 116.9(8) . .
C13 C14 H14A 108.1 . .
N2 C14 H14A 108.1 . .
C13 C14 H14B 108.1 . .
N2 C14 H14B 108.1 . .
H14A C14 H14B 107.3 . .
C16 C15 N2 122.6(9) . .
C16 C15 C16' 11.28(13) . .
N2 C15 C16' 111.8(8) . .
C16 C15 H15A 106.7 . .
N2 C15 H15A 106.7 . .
C16' C15 H15A 115.4 . .
C16 C15 H15B 106.7 . .
N2 C15 H15B 106.7 . .
C16' C15 H15B 109.2 . .
H15A C15 H15B 106.6 . .
N2 C22 C23 111.9(8) . .
N2 C22 H22A 109.2 . .
C23 C22 H22A 109.2 . .
N2 C22 H22B 109.2 . .
C23 C22 H22B 109.2 . .
H22A C22 H22B 107.9 . .
O4 C23 C22 108.3(8) . .
O4 C23 H23A 110.0 . .
C22 C23 H23A 110.0 . .
O4 C23 H23B 110.0 . .
C22 C23 H23B 110.0 . .
H23A C23 H23B 108.4 . .
O4 C24 C25 124.1(7) . .
O4 C24 C29 116.7(8) . .
C25 C24 C29 119.2(8) . .
C26 C25 C24 121.6(8) . .
C26 C25 H25 119.2 . .
C24 C25 H25 119.2 . .
C27 C26 C25 120.5(9) . .
C27 C26 H26 119.7 . .
C25 C26 H26 119.7 . .
C26 C27 C28 118.9(9) . .
C26 C27 H27 120.6 . .
C28 C27 H27 120.6 . .
C27 C28 C29 121.9(8) . .
C27 C28 H28 119.0 . .
C29 C28 H28 119.0 . .
C24 C29 C28 117.9(8) . .
C24 C29 C30 125.6(8) . .
C28 C29 C30 116.5(7) . .
O5 C30 N3 121.3(8) . .
O5 C30 C29 120.3(8) . .
N3 C30 C29 118.4(8) . .
N3 C31 C32B 116.7(12) . .
N3 C31 H31A 108.1 . .
C32B C31 H31A 108.1 . .
N3 C31 H31B 108.1 . .
C32B C31 H31B 108.1 . .
H31A C31 H31B 107.3 . .
O5 Gd1 O2 79.5(2) 3_667 .
O5 Gd1 O16 87.4(2) 3_667 .
O2 Gd1 O16 148.4(3) . .
O5 Gd1 O13 129.4(2) 3_667 .
O2 Gd1 O13 87.3(2) . .
O16 Gd1 O13 79.0(3) . .
O5 Gd1 O7 82.5(2) 3_667 .
O2 Gd1 O7 81.5(2) . .
O16 Gd1 O7 125.4(3) . .
O13 Gd1 O7 143.6(2) . .
O5 Gd1 O12 148.4(2) 3_667 .
O2 Gd1 O12 127.0(2) . .
O16 Gd1 O12 76.6(3) . .
O13 Gd1 O12 74.5(2) . .
O7 Gd1 O12 84.9(2) . .
O5 Gd1 O10 148.3(2) 3_667 .
O2 Gd1 O10 75.9(2) . .
O16 Gd1 O10 123.7(2) . .
O13 Gd1 O10 69.2(2) . .
O7 Gd1 O10 74.4(2) . .
O12 Gd1 O10 51.1(2) . .
O5 Gd1 O9 74.2(3) 3_667 .
O2 Gd1 O9 127.5(3) . .
O16 Gd1 O9 74.6(3) . .
O13 Gd1 O9 143.6(3) . .
O7 Gd1 O9 51.0(2) . .
O12 Gd1 O9 75.3(3) . .
O10 Gd1 O9 105.8(3) . .
O5 Gd1 O15 78.6(2) 3_667 .
O2 Gd1 O15 77.4(2) . .
O16 Gd1 O15 71.8(3) . .
O13 Gd1 O15 50.8(2) . .
O7 Gd1 O15 153.8(2) . .
O12 Gd1 O15 120.3(2) . .
O10 Gd1 O15 114.5(2) . .
O9 Gd1 O15 137.3(3) . .
O5 Gd1 N4 75.3(2) 3_667 .
O2 Gd1 N4 104.2(3) . .
O16 Gd1 N4 100.0(3) . .
O13 Gd1 N4 154.9(2) . .
O7 Gd1 N4 25.7(2) . .
O12 Gd1 N4 80.8(3) . .
O10 Gd1 N4 91.6(2) . .
O9 Gd1 N4 25.4(2) . .
O15 Gd1 N4 153.0(2) . .
O5 Gd1 N5 162.3(2) 3_667 .
O2 Gd1 N5 101.3(2) . .
O16 Gd1 N5 99.8(3) . .
O13 Gd1 N5 68.2(2) . .
O7 Gd1 N5 80.1(2) . .
O12 Gd1 N5 25.8(2) . .
O10 Gd1 N5 25.4(2) . .
O9 Gd1 N5 92.0(3) . .
O15 Gd1 N5 119.0(2) . .
N4 Gd1 N5 87.5(3) . .
C6 N1 C5 123.8(8) . .
C6 N1 H1A 118.1 . .
C5 N1 H1A 118.1 . .
C22 N2 C14 117.0(8) . .
C22 N2 C15 114.6(8) . .
C14 N2 C15 111.0(8) . .
C30 N3 C31 124.7(8) . .
C30 N3 H3A 117.7 . .
C31 N3 H3A 117.7 . .
O8 N4 O9 123.4(10) . .
O8 N4 O7 119.9(11) . .
O9 N4 O7 116.7(9) . .
O8 N4 Gd1 172.6(8) . .
O9 N4 Gd1 59.4(5) . .
O7 N4 Gd1 57.7(5) . .
O11 N5 O10 121.3(9) . .
O11 N5 O12 123.6(9) . .
O10 N5 O12 115.1(8) . .
O11 N5 Gd1 173.1(8) . .
O10 N5 Gd1 57.9(5) . .
O12 N5 Gd1 57.5(5) . .
O14 N6 O15 123.4(9) . .
O14 N6 O13 120.4(9) . .
O15 N6 O13 116.2(8) . .
O14 N6 Gd1 175.7(7) . .
O15 N6 Gd1 60.0(5) . .
O13 N6 Gd1 56.3(4) . .
C12 O3 C13 119.7(8) . .
C24 O4 C23 118.6(7) . .
C30 O5 Gd1 178.0(6) . 3_667
N4 O7 Gd1 96.6(6) . .
N4 O9 Gd1 95.3(6) . .
N5 O10 Gd1 96.6(5) . .
N5 O12 Gd1 96.8(5) . .
N6 O13 Gd1 98.1(5) . .
N6 O15 Gd1 94.8(5) . .
C6 O2 Gd1 170.3(6) . .
C36 O16 Gd1 144.4(8) . .
C36 O16 H16 106.2(14) . .
Gd1 O16 H16 103.6(15) . .
O16 C36 C37 107.8(11) . .
O16 C36 H36A 110.2 . .
C37 C36 H36A 110.1 . .
O16 C36 H36B 110.1 . .
C37 C36 H36B 110.1 . .
H36A C36 H36B 108.5 . .
O16 C36 H37F 131.8 . .
C37 C36 H37F 50.0 . .
H36A C36 H37F 60.9 . .
H36B C36 H37F 117.6 . .
C36 C37 H37E 84.5 . .
H37A C37 H37E 161.2 . .
H37B C37 H37E 52.6 . .
H37C C37 H37E 76.0 . .
C36 C37 H37F 54.9 . .
H37A C37 H37F 102.3 . .
H37B C37 H37F 60.9 . .
H37C C37 H37F 148.1 . .
H37E C37 H37F 75.0 . .
C37' C36' H36C 108.7 . .
C37' C36' H36D 108.7 . .
H36C C36' H36D 107.6 . .
C36' C37' H37D 116.2 . .
C36' C37' H37E 106.7 . .
H37D C37' H37E 109.5 . .
C36' C37' H37F 105.3 . .
H37D C37' H37F 109.5 . .
H37E C37' H37F 109.5 . .

loop_
_geom_bond_atom_site_label_1
_geom_bond_atom_site_label_2
_geom_bond_distance
_geom_bond_site_symmetry_2
C4 C3 1.337(13) .
C4 O1 1.354(11) .
C4 C5 1.476(13) .
C3 C2 1.420(15) .
C3 H3 0.9300 .
C2 C1 1.300(17) .
C2 H2 0.9300 .
C1 O1 1.364(14) .
C1 H1 0.9300 .
C16 C17 1.3900 .
C16 C21 1.3900 .
C16 C15 1.434(13) .
C17 C18 1.3900 .
C17 H17 0.9300 .
C18 C19 1.3900 .
C18 H18 0.9300 .
C19 C20 1.3900 .
C19 H19 0.9300 .
C20 C21 1.3900 .
C20 H20 0.9300 .
C21 H21 0.9300 .
C16' C21' 1.3857 .
C16' C17' 1.3864 .
C16' C15 1.601(13) .
C17' C18' 1.3850 .
C17' H17' 0.9300 .
C18' C19' 1.3857 .
C18' H18' 0.9300 .
C19' C20' 1.3865 .
C19' H19' 0.9300 .
C20' C21' 1.3851 .
C20' H20' 0.9300 .
C21' H21' 0.9300 .
O6A C32A 1.309(9) .
O6A C35A 1.315(9) .
C35A C34A 1.306(9) .
C35A H35A 0.9300 .
C34A C33A 1.315(9) .
C34A H34A 0.9300 .
C33A C32A 1.299(9) .
C33A H33A 0.9300 .
O6B C32B 1.300(9) .
O6B C35B 1.308(9) .
C35B C34B 1.310(9) .
C35B H35B 0.9300 .
C34B C33B 1.327(9) .
C34B H34B 0.9300 .
C33B C32B 1.313(9) .
C33B H33B 0.9300 .
C32B C31 1.470(18) .
C5 N1 1.442(11) .
C5 H5A 0.9700 .
C5 H5B 0.9700 .
C6 O2 1.241(10) .
C6 N1 1.322(11) .
C6 C7 1.502(12) .
C7 C8 1.378(13) .
C7 C12 1.383(12) .
C8 C9 1.376(14) .
C8 H8 0.9300 .
C9 C10 1.347(16) .
C9 H9 0.9300 .
C10 C11 1.342(15) .
C10 H10 0.9300 .
C11 C12 1.427(14) .
C11 H11 0.9300 .
C12 O3 1.332(11) .
C13 C14 1.437(14) .
C13 O3 1.447(11) .
C13 H13A 0.9700 .
C13 H13B 0.9700 .
C14 N2 1.445(12) .
C14 H14A 0.9700 .
C14 H14B 0.9700 .
C15 N2 1.465(12) .
C15 H15A 0.9700 .
C15 H15B 0.9700 .
C22 N2 1.427(11) .
C22 C23 1.506(13) .
C22 H22A 0.9700 .
C22 H22B 0.9700 .
C23 O4 1.438(10) .
C23 H23A 0.9700 .
C23 H23B 0.9700 .
C24 O4 1.356(10) .
C24 C25 1.378(12) .
C24 C29 1.400(11) .
C25 C26 1.370(12) .
C25 H25 0.9300 .
C26 C27 1.369(12) .
C26 H26 0.9300 .
C27 C28 1.377(12) .
C27 H27 0.9300 .
C28 C29 1.405(11) .
C28 H28 0.9300 .
C29 C30 1.494(12) .
C30 O5 1.239(10) .
C30 N3 1.309(11) .
C31 N3 1.442(11) .
C31 H31A 0.9700 .
C31 H31B 0.9700 .
Gd1 O5 2.296(6) 3_667
Gd1 O2 2.300(6) .
Gd1 O16 2.351(7) .
Gd1 O13 2.452(6) .
Gd1 O7 2.456(6) .
Gd1 O12 2.476(7) .
Gd1 O10 2.489(6) .
Gd1 O9 2.493(7) .
Gd1 O15 2.537(7) .
Gd1 N4 2.885(9) .
Gd1 N5 2.917(9) .
N1 H1A 0.8600 .
N3 H3A 0.8600 .
N4 O8 1.222(11) .
N4 O9 1.241(11) .
N4 O7 1.259(10) .
N5 O11 1.215(10) .
N5 O10 1.262(10) .
N5 O12 1.277(10) .
N6 O14 1.205(10) .
N6 O15 1.248(10) .
N6 O13 1.275(10) .
O5 Gd1 2.296(6) 3_667
O16 C36 1.416(10) .
O16 H16 0.853(11) .
C36 C37 1.494(10) .
C36 H36A 0.9700 .
C36 H36B 0.9700 .
C36 H37F 1.2641 .
C37 H37A 0.9600 .
C37 H37B 0.9600 .
C37 H37C 0.9600 .
C36' C37' 1.498(10) .
C36' H36C 0.9700 .
C36' H36D 0.9700 .
C37' H37D 0.9573 .
C37' H37E 0.9573 .
C37' H37F 0.9576 .

loop_
_geom_torsion_atom_site_label_1
_geom_torsion_atom_site_label_2
_geom_torsion_atom_site_label_3
_geom_torsion_atom_site_label_4
_geom_torsion
_geom_torsion_site_symmetry_1
_geom_torsion_site_symmetry_4
O1 C4 C3 C2 1.2(12) . .
C5 C4 C3 C2 176.8(11) . .
C4 C3 C2 C1 -0.9(14) . .
C3 C2 C1 O1 0.3(15) . .
C21 C16 C17 C18 0.0 . .
C15 C16 C17 C18 -174.6(10) . .
C16 C17 C18 C19 0.0 . .
C17 C18 C19 C20 0.0 . .
C18 C19 C20 C21 0.0 . .
C19 C20 C21 C16 0.0 . .
C17 C16 C21 C20 0.0 . .
C15 C16 C21 C20 174.8(10) . .
C21' C16' C17' C18' 0.0 . .
C15 C16' C17' C18' 175.1(9) . .
C16' C17' C18' C19' 0.0 . .
C17' C18' C19' C20' 0.0 . .
C18' C19' C20' C21' 0.0 . .
C19' C20' C21' C16' 0.0 . .
C17' C16' C21' C20' 0.0 . .
C15 C16' C21' C20' -174.8(9) . .
C32A O6A C35A C34A 0.0(3) . .
O6A C35A C34A C33A 0.0(3) . .
C35A C34A C33A C32A 0.0(6) . .
C34A C33A C32A O6A 0.0(7) . .
C35A O6A C32A C33A 0.0(6) . .
C32B O6B C35B C34B 0.4(3) . .
O6B C35B C34B C33B 0.2(3) . .
C35B C34B C33B C32B -0.7(6) . .
C35B O6B C32B C33B -0.8(6) . .
C35B O6B C32B C31 179(2) . .
C34B C33B C32B O6B 0.9(7) . .
C34B C33B C32B C31 -179(2) . .
C3 C4 O1 C1 -1.0(12) . .
C5 C4 O1 C1 -177.4(9) . .
C2 C1 O1 C4 0.4(14) . .
C3 C4 C5 N1 126.4(12) . .
O1 C4 C5 N1 -58.3(12) . .
O2 C6 C7 C8 -13.0(11) . .
N1 C6 C7 C8 167.4(8) . .
O2 C6 C7 C12 167.2(8) . .
N1 C6 C7 C12 -12.5(12) . .
C12 C7 C8 C9 0.3(13) . .
C6 C7 C8 C9 -179.5(8) . .
C7 C8 C9 C10 -2.2(15) . .
C8 C9 C10 C11 1.9(17) . .
C9 C10 C11 C12 0.4(16) . .
C8 C7 C12 O3 -179.3(8) . .
C6 C7 C12 O3 0.5(12) . .
C8 C7 C12 C11 1.9(12) . .
C6 C7 C12 C11 -178.3(8) . .
C10 C11 C12 O3 179.0(9) . .
C10 C11 C12 C7 -2.2(14) . .
O3 C13 C14 N2 52.7(12) . .
C17 C16 C15 N2 116.3(10) . .
C21 C16 C15 N2 -58.5(13) . .
C17 C16 C15 C16' 135.0(8) . .
C21 C16 C15 C16' -39.8(3) . .
C21' C16' C15 C16 123.4(5) . .
C17' C16' C15 C16 -51.5(9) . .
C21' C16' C15 N2 -73.5(10) . .
C17' C16' C15 N2 111.6(8) . .
N2 C22 C23 O4 -178.0(8) . .
O4 C24 C25 C26 177.4(8) . .
C29 C24 C25 C26 -1.7(13) . .
C24 C25 C26 C27 0.4(14) . .
C25 C26 C27 C28 0.3(14) . .
C26 C27 C28 C29 0.4(14) . .
O4 C24 C29 C28 -176.8(8) . .
C25 C24 C29 C28 2.3(12) . .
O4 C24 C29 C30 2.8(12) . .
C25 C24 C29 C30 -178.0(8) . .
C27 C28 C29 C24 -1.7(13) . .
C27 C28 C29 C30 178.6(8) . .
C24 C29 C30 O5 -167.6(8) . .
C28 C29 C30 O5 12.1(12) . .
C24 C29 C30 N3 14.7(13) . .
C28 C29 C30 N3 -165.7(8) . .
O6B C32B C31 N3 -117.1(16) . .
C33B C32B C31 N3 63(2) . .
O2 C6 N1 C5 -1.5(13) . .
C7 C6 N1 C5 178.1(8) . .
C4 C5 N1 C6 134.6(9) . .
C23 C22 N2 C14 -91.3(11) . .
C23 C22 N2 C15 136.2(9) . .
C13 C14 N2 C22 64.4(12) . .
C13 C14 N2 C15 -161.4(9) . .
C16 C15 N2 C22 82.1(12) . .
C16' C15 N2 C22 78.2(10) . .
C16 C15 N2 C14 -53.2(13) . .
C16' C15 N2 C14 -57.1(11) . .
O5 C30 N3 C31 0.4(14) . .
C29 C30 N3 C31 178.1(9) . .
C32B C31 N3 C30 124.8(14) . .
O5 Gd1 N4 O8 30(7) 3_667 .
O2 Gd1 N4 O8 -45(7) . .
O16 Gd1 N4 O8 114(7) . .
O13 Gd1 N4 O8 -160(6) . .
O7 Gd1 N4 O8 -74(7) . .
O12 Gd1 N4 O8 -171(7) . .
O10 Gd1 N4 O8 -121(7) . .
O9 Gd1 N4 O8 114(7) . .
O15 Gd1 N4 O8 45(7) . .
N5 Gd1 N4 O8 -146(7) . .
O5 Gd1 N4 O9 -84.0(7) 3_667 .
O2 Gd1 N4 O9 -158.9(6) . .
O16 Gd1 N4 O9 0.6(7) . .
O13 Gd1 N4 O9 85.9(9) . .
O7 Gd1 N4 O9 172.4(10) . .
O12 Gd1 N4 O9 75.1(7) . .
O10 Gd1 N4 O9 125.2(7) . .
O15 Gd1 N4 O9 -68.8(9) . .
N5 Gd1 N4 O9 100.1(7) . .
O5 Gd1 N4 O7 103.6(6) 3_667 .
O2 Gd1 N4 O7 28.7(6) . .
O16 Gd1 N4 O7 -171.8(6) . .
O13 Gd1 N4 O7 -86.5(8) . .
O12 Gd1 N4 O7 -97.3(6) . .
O10 Gd1 N4 O7 -47.2(6) . .
O9 Gd1 N4 O7 -172.4(10) . .
O15 Gd1 N4 O7 118.8(7) . .
N5 Gd1 N4 O7 -72.3(6) . .
O5 Gd1 N5 O11 172(6) 3_667 .
O2 Gd1 N5 O11 81(6) . .
O16 Gd1 N5 O11 -75(6) . .
O13 Gd1 N5 O11 -2(6) . .
O7 Gd1 N5 O11 160(7) . .
O12 Gd1 N5 O11 -101(7) . .
O10 Gd1 N5 O11 86(6) . .
O9 Gd1 N5 O11 -150(6) . .
O15 Gd1 N5 O11 -1(7) . .
N4 Gd1 N5 O11 -175(6) . .
O5 Gd1 N5 O10 86.0(10) 3_667 .
O2 Gd1 N5 O10 -4.7(6) . .
O16 Gd1 N5 O10 -161.1(6) . .
O13 Gd1 N5 O10 -87.2(6) . .
O7 Gd1 N5 O10 74.4(5) . .
O12 Gd1 N5 O10 173.1(9) . .
O9 Gd1 N5 O10 124.2(6) . .
O15 Gd1 N5 O10 -86.5(6) . .
N4 Gd1 N5 O10 99.2(6) . .
O5 Gd1 N5 O12 -87.1(10) 3_667 .
O2 Gd1 N5 O12 -177.9(6) . .
O16 Gd1 N5 O12 25.8(6) . .
O13 Gd1 N5 O12 99.6(6) . .
O7 Gd1 N5 O12 -98.7(6) . .
O10 Gd1 N5 O12 -173.1(9) . .
O9 Gd1 N5 O12 -49.0(6) . .
O15 Gd1 N5 O12 100.3(6) . .
N4 Gd1 N5 O12 -73.9(6) . .
O5 Gd1 N6 O14 144(10) 3_667 .
O2 Gd1 N6 O14 -139(10) . .
O16 Gd1 N6 O14 61(10) . .
O13 Gd1 N6 O14 -39(9) . .
O7 Gd1 N6 O14 -108(9) . .
O12 Gd1 N6 O14 -12(10) . .
O10 Gd1 N6 O14 -63(10) . .
O9 Gd1 N6 O14 62(10) . .
O15 Gd1 N6 O14 145(10) . .
N4 Gd1 N6 O14 62(11) . .
N5 Gd1 N6 O14 -38(10) . .
O5 Gd1 N6 O15 -0.3(5) 3_667 .
O2 Gd1 N6 O15 76.8(5) . .
O16 Gd1 N6 O15 -83.2(5) . .
O13 Gd1 N6 O15 176.8(8) . .
O7 Gd1 N6 O15 107.5(9) . .
O12 Gd1 N6 O15 -156.7(5) . .
O10 Gd1 N6 O15 152.2(5) . .
O9 Gd1 N6 O15 -82.5(7) . .
N4 Gd1 N6 O15 -82(2) . .
N5 Gd1 N6 O15 177.7(5) . .
O5 Gd1 N6 O13 -177.1(5) 3_667 .
O2 Gd1 N6 O13 -100.0(5) . .
O16 Gd1 N6 O13 100.0(5) . .
O7 Gd1 N6 O13 -69.3(10) . .
O12 Gd1 N6 O13 26.5(5) . .
O10 Gd1 N6 O13 -24.6(5) . .
O9 Gd1 N6 O13 100.7(7) . .
O15 Gd1 N6 O13 -176.8(8) . .
N4 Gd1 N6 O13 101(2) . .
N5 Gd1 N6 O13 0.9(5) . .
C7 C12 O3 C13 164.5(8) . .
C11 C12 O3 C13 -16.7(12) . .
C14 C13 O3 C12 -151.6(9) . .
C25 C24 O4 C23 -1.2(13) . .
C29 C24 O4 C23 177.9(8) . .
C22 C23 O4 C24 -163.5(8) . .
N3 C30 O5 Gd1 169(17) . 3_667
C29 C30 O5 Gd1 -9(18) . 3_667
O8 N4 O7 Gd1 171.8(9) . .
O9 N4 O7 Gd1 -7.3(10) . .
O5 Gd1 O7 N4 -71.5(6) 3_667 .
O2 Gd1 O7 N4 -151.9(6) . .
O16 Gd1 O7 N4 9.9(7) . .
O13 Gd1 O7 N4 134.4(6) . .
O12 Gd1 O7 N4 79.4(6) . .
O10 Gd1 O7 N4 130.4(6) . .
O9 Gd1 O7 N4 4.2(6) . .
O15 Gd1 O7 N4 -115.5(7) . .
N5 Gd1 O7 N4 105.0(6) . .
O8 N4 O9 Gd1 -171.9(9) . .
O7 N4 O9 Gd1 7.2(10) . .
O5 Gd1 O9 N4 88.9(7) 3_667 .
O2 Gd1 O9 N4 26.1(8) . .
O16 Gd1 O9 N4 -179.4(7) . .
O13 Gd1 O9 N4 -134.4(6) . .
O7 Gd1 O9 N4 -4.2(6) . .
O12 Gd1 O9 N4 -99.6(7) . .
O10 Gd1 O9 N4 -58.1(7) . .
O15 Gd1 O9 N4 141.4(6) . .
N5 Gd1 O9 N4 -79.8(7) . .
O11 N5 O10 Gd1 -172.0(9) . .
O12 N5 O10 Gd1 6.4(9) . .
O5 Gd1 O10 N5 -144.7(5) 3_667 .
O2 Gd1 O10 N5 175.2(6) . .
O16 Gd1 O10 N5 22.6(7) . .
O13 Gd1 O10 N5 82.7(5) . .
O7 Gd1 O10 N5 -99.9(6) . .
O12 Gd1 O10 N5 -3.8(5) . .
O9 Gd1 O10 N5 -59.2(6) . .
O15 Gd1 O10 N5 106.4(5) . .
N4 Gd1 O10 N5 -80.6(6) . .
O11 N5 O12 Gd1 171.9(9) . .
O10 N5 O12 Gd1 -6.4(9) . .
O5 Gd1 O12 N5 144.6(5) 3_667 .
O2 Gd1 O12 N5 2.6(7) . .
O16 Gd1 O12 N5 -153.8(6) . .
O13 Gd1 O12 N5 -71.8(6) . .
O7 Gd1 O12 N5 77.9(6) . .
O10 Gd1 O12 N5 3.8(5) . .
O9 Gd1 O12 N5 128.8(6) . .
O15 Gd1 O12 N5 -94.6(6) . .
N4 Gd1 O12 N5 103.5(6) . .
O14 N6 O13 Gd1 176.9(7) . .
O15 N6 O13 Gd1 -3.1(8) . .
O5 Gd1 O13 N6 3.6(6) 3_667 .
O2 Gd1 O13 N6 77.7(5) . .
O16 Gd1 O13 N6 -73.7(5) . .
O7 Gd1 O13 N6 149.5(5) . .
O12 Gd1 O13 N6 -152.6(6) . .
O10 Gd1 O13 N6 153.6(6) . .
O9 Gd1 O13 N6 -117.7(6) . .
O15 Gd1 O13 N6 1.8(5) . .
N4 Gd1 O13 N6 -163.8(6) . .
N5 Gd1 O13 N6 -179.0(6) . .
O14 N6 O15 Gd1 -177.0(8) . .
O13 N6 O15 Gd1 3.0(8) . .
O5 Gd1 O15 N6 179.7(5) 3_667 .
O2 Gd1 O15 N6 -98.7(5) . .
O16 Gd1 O15 N6 88.7(5) . .
O13 Gd1 O15 N6 -1.8(5) . .
O7 Gd1 O15 N6 -135.7(5) . .
O12 Gd1 O15 N6 27.0(6) . .
O10 Gd1 O15 N6 -30.8(6) . .
O9 Gd1 O15 N6 128.6(5) . .
N4 Gd1 O15 N6 164.7(6) . .
N5 Gd1 O15 N6 -2.7(6) . .
N1 C6 O2 Gd1 -93(4) . .
C7 C6 O2 Gd1 87(4) . .
O5 Gd1 O2 C6 -32(4) 3_667 .
O16 Gd1 O2 C6 -99(4) . .
O13 Gd1 O2 C6 -163(4) . .
O7 Gd1 O2 C6 52(4) . .
O12 Gd1 O2 C6 129(4) . .
O10 Gd1 O2 C6 128(4) . .
O9 Gd1 O2 C6 29(4) . .
O15 Gd1 O2 C6 -113(4) . .
N4 Gd1 O2 C6 40(4) . .
N5 Gd1 O2 C6 130(4) . .
O5 Gd1 O16 C36 125.1(18) 3_667 .
O2 Gd1 O16 C36 -169.9(17) . .
O13 Gd1 O16 C36 -103.9(18) . .
O7 Gd1 O16 C36 46.2(18) . .
O12 Gd1 O16 C36 -27.4(18) . .
O10 Gd1 O16 C36 -48.2(18) . .
O9 Gd1 O16 C36 50.8(18) . .
O15 Gd1 O16 C36 -156.0(18) . .
N4 Gd1 O16 C36 50.5(18) . .
N5 Gd1 O16 C36 -38.6(18) . .
Gd1 O16 C36 C37 163.0(11) . .
